data_1535092
loop_
_publ_author_name
'Hartl, H.'
'Pickhard, F.'
'Emmerling, F.'
'Roehr, C.'

_publ_section_title
;
 Rubidium- und Caesium-Verbindungen mit dem Isopolyanion (Ta6 O19)(8-) -
 Synthesen, Kristallstrukturen, thermische und schwingungsspektroskopische
 Untersuchungen der Oxotantalate A8 (Ta6 O19) . n(H2 O) (A = Rb, Cs;
 n=0,4,14)
;
_journal_name_full 'Zeitschrift fuer Anorganische und Allgemeine Chemie'
_journal_page_first 2630
_journal_page_last 2638
_journal_volume 627
_journal_year 2001
_chemical_formula_sum 'Cs8 O19 Ta6'
_chemical_name_systematic 'Cs8 (Ta6 O19)'
_space_group_IT_number 87
_symmetry_space_group_name_Hall '-I 4'
_symmetry_space_group_name_H-M 'I 4/m'
_cell_angle_alpha 90
_cell_angle_beta 90
_cell_angle_gamma 90
_cell_formula_units_Z 2
_cell_length_a 9.8585
_cell_length_b 9.8585
_cell_length_c 14.0334
_cell_volume 1363.906
_citation_journal_id_ASTM ZAACAB
_cod_data_source_file Hartl_ZAACAB_2001_208.cif
_cod_data_source_block Cs8O19Ta6
_cod_database_code 1535092

loop_
_symmetry_equiv_pos_as_xyz
x,y,z
-y,x,z
-x,-y,z
y,-x,z
-x,-y,-z
y,-x,-z
x,y,-z
-y,x,-z
x+1/2,y+1/2,z+1/2
-y+1/2,x+1/2,z+1/2
-x+1/2,-y+1/2,z+1/2
y+1/2,-x+1/2,z+1/2
-x+1/2,-y+1/2,-z+1/2
y+1/2,-x+1/2,-z+1/2
x+1/2,y+1/2,-z+1/2
-y+1/2,x+1/2,-z+1/2

loop_
_atom_site_label
_atom_site_type_symbol
_atom_site_fract_x
_atom_site_fract_y
_atom_site_fract_z
_atom_site_occupancy
_atom_site_U_iso_or_equiv
Cs1 Cs+1 0.21191 0.58307 0.849 1 0.0
Ta1 Ta+5 0.10506 0.21593 0 1 0.0
Ta2 Ta+5 0 0 0.83333 1 0.0
O4 O-2 0.0883 0.179 0.1395 1 0.0
O1 O-2 0.1974 0.3729 0 1 0.0
O3 O-2 -0.0882 0.2625 0 1 0.0
O5 O-2 0 0 0 1 0.0
O2 O-2 0 0 0.705 1 0.0
